data_4118929
loop_
_publ_author_name
'Jeremiah J. Scepaniak'
'Ashley M. Wright'
'Richard A. Lewis'
'Guang Wu'
'Trevor W. Hayton'

_publ_section_title
;
 Tuning the Reactivity of TEMPO by Coordination to a Lewis Acid: Isolation
 and Reactivity of MCl3(\h1-TEMPO) (M = Fe, Al)
;
_journal_name_full 'Journal of the American Chemical Society'
_journal_page_first 19350
_journal_page_last 19353
_journal_paper_doi 10.1021/ja309499h
_journal_volume 134
_journal_year 2012
_chemical_formula_sum 'C9 H18 Cl3 Fe N O'
_chemical_formula_weight 318.44
_chemical_name_systematic
; 
 ? 
;
_space_group_IT_number 62
_symmetry_cell_setting orthorhombic
_symmetry_space_group_name_Hall '-P 2ac 2n'
_symmetry_space_group_name_H-M 'P n m a'
_atom_sites_solution_hydrogens geom
_atom_sites_solution_primary direct
_atom_sites_solution_secondary difmap
_audit_creation_method SHELXL-97
_cell_angle_alpha 90.00
_cell_angle_beta 90.00
_cell_angle_gamma 90.00
_cell_formula_units_Z 4
_cell_length_a 11.5432(4)
_cell_length_b 12.7958(6)
_cell_length_c 9.2771(4)
_cell_measurement_temperature 100(2)
_cell_volume 1370.27(10)
_computing_structure_refinement 'SHELXL-97 (Sheldrick, 2008)'
_computing_structure_solution 'SHELXS-97 (Sheldrick, 2008)'
_diffrn_ambient_temperature 100(2)
_diffrn_measured_fraction_theta_full 0.999
_diffrn_measured_fraction_theta_max 0.999
_diffrn_radiation_monochromator graphite
_diffrn_radiation_source 'fine-focus sealed tube'
_diffrn_radiation_type MoK\a
_diffrn_radiation_wavelength 0.71073
_diffrn_reflns_av_R_equivalents 0.0215
_diffrn_reflns_av_sigmaI/netI 0.0170
_diffrn_reflns_limit_h_max 15
_diffrn_reflns_limit_h_min -14
_diffrn_reflns_limit_k_max 12
_diffrn_reflns_limit_k_min -17
_diffrn_reflns_limit_l_max 12
_diffrn_reflns_limit_l_min -12
_diffrn_reflns_number 8215
_diffrn_reflns_theta_full 28.27
_diffrn_reflns_theta_max 28.27
_diffrn_reflns_theta_min 2.71
_exptl_absorpt_coefficient_mu 1.661
_exptl_absorpt_correction_T_max 0.9215
_exptl_absorpt_correction_T_min 0.6356
_exptl_absorpt_correction_type multi-scan
_exptl_absorpt_process_details sadabs
_exptl_crystal_colour purple
_exptl_crystal_density_diffrn 1.544
_exptl_crystal_description block
_exptl_crystal_F_000 656
_exptl_crystal_size_max 0.30
_exptl_crystal_size_mid 0.15
_exptl_crystal_size_min 0.05
_refine_diff_density_max 0.507
_refine_diff_density_min -0.222
_refine_diff_density_rms 0.053
_refine_ls_extinction_method none
_refine_ls_goodness_of_fit_ref 1.061
_refine_ls_hydrogen_treatment constr
_refine_ls_matrix_type full
_refine_ls_number_parameters 78
_refine_ls_number_reflns 1767
_refine_ls_number_restraints 0
_refine_ls_restrained_S_all 1.061
_refine_ls_R_factor_all 0.0218
_refine_ls_R_factor_gt 0.0193
_refine_ls_shift/su_max 0.000
_refine_ls_shift/su_mean 0.000
_refine_ls_structure_factor_coef Fsqd
_refine_ls_weighting_details 'calc w=1/[\s^2^(Fo^2^)+(0.0297P)^2^+0.4707P] where P=(Fo^2^+2Fc^2^)/3'
_refine_ls_weighting_scheme calc
_refine_ls_wR_factor_gt 0.0518
_refine_ls_wR_factor_ref 0.0537
_reflns_number_gt 1638
_reflns_number_total 1767
_reflns_threshold_expression >2sigma(I)
_cod_data_source_file ja309499h_si_001_1.cif
_cod_data_source_block Complex_1
_cod_database_code 4118929

loop_
_symmetry_equiv_pos_as_xyz
'x, y, z'
'x+1/2, -y+1/2, -z+1/2'
'-x, y+1/2, -z'
'-x+1/2, -y, z+1/2'
'-x, -y, -z'
'-x-1/2, y-1/2, z-1/2'
'x, -y-1/2, z'
'x-1/2, y, -z-1/2'

loop_
_atom_site_label
_atom_site_type_symbol
_atom_site_fract_x
_atom_site_fract_y
_atom_site_fract_z
_atom_site_U_iso_or_equiv
_atom_site_adp_type
_atom_site_occupancy
_atom_site_symmetry_multiplicity
_atom_site_calc_flag
_atom_site_refinement_flags
Fe1 Fe 0.12929(2) 0.2500 0.18136(2) 0.01395(8) Uani 1 2 d S
Cl1 Cl 0.05225(3) 0.39003(2) 0.08803(3) 0.02345(9) Uani 1 1 d .
Cl2 Cl 0.31780(4) 0.2500 0.16405(5) 0.02974(12) Uani 1 2 d S
O1 O 0.09807(10) 0.2500 0.38241(12) 0.0135(2) Uani 1 2 d S
N1 N 0.16198(12) 0.2500 0.49747(14) 0.0133(3) Uani 1 2 d S
C1 C 0.17807(10) 0.14502(9) 0.56836(12) 0.0144(2) Uani 1 1 d .
C4 C 0.27735(10) 0.15330(10) 0.67689(13) 0.0189(2) Uani 1 1 d .
H3A H 0.2768 0.0905 0.7392 0.023 Uiso 1 1 calc R
H3B H 0.3518 0.1541 0.6238 0.023 Uiso 1 1 calc R
C5 C 0.27059(15) 0.2500 0.77159(19) 0.0208(3) Uani 1 2 d S
H4A H 0.3354 0.2500 0.8415 0.025 Uiso 1 2 calc SR
H4B H 0.1969 0.2500 0.8262 0.025 Uiso 1 2 calc SR
C2 C 0.06301(11) 0.11532(10) 0.64058(15) 0.0234(3) Uani 1 1 d .
H5A H 0.0489 0.1617 0.7228 0.035 Uiso 1 1 calc R
H5B H 0.0669 0.0428 0.6742 0.035 Uiso 1 1 calc R
H5C H -0.0003 0.1225 0.5708 0.035 Uiso 1 1 calc R
C3 C 0.20757(11) 0.06550(9) 0.45165(14) 0.0212(2) Uani 1 1 d .
H6A H 0.1423 0.0592 0.3847 0.032 Uiso 1 1 calc R
H6B H 0.2229 -0.0025 0.4963 0.032 Uiso 1 1 calc R
H6C H 0.2765 0.0887 0.3989 0.032 Uiso 1 1 calc R

loop_
_atom_site_aniso_label
_atom_site_aniso_U_11
_atom_site_aniso_U_22
_atom_site_aniso_U_33
_atom_site_aniso_U_23
_atom_site_aniso_U_13
_atom_site_aniso_U_12
Fe1 0.01298(13) 0.01856(13) 0.01030(12) 0.000 -0.00160(8) 0.000
Cl1 0.02542(16) 0.02210(15) 0.02282(16) 0.00836(11) -0.00607(12) -0.00078(11)
Cl2 0.0130(2) 0.0583(3) 0.0179(2) 0.000 0.00060(15) 0.000
O1 0.0118(5) 0.0184(5) 0.0104(5) 0.000 -0.0019(4) 0.000
N1 0.0150(6) 0.0140(6) 0.0109(6) 0.000 -0.0028(5) 0.000
C1 0.0155(5) 0.0126(5) 0.0151(5) 0.0029(4) -0.0012(4) 0.0001(4)
C4 0.0179(6) 0.0219(6) 0.0168(6) 0.0044(4) -0.0044(4) 0.0026(4)
C5 0.0185(8) 0.0315(9) 0.0123(8) 0.000 -0.0040(6) 0.000
C2 0.0202(6) 0.0255(6) 0.0246(7) 0.0062(5) 0.0011(5) -0.0055(5)
C3 0.0250(6) 0.0151(5) 0.0235(6) -0.0025(5) -0.0040(5) 0.0038(5)

loop_
_atom_type_symbol
_atom_type_description
_atom_type_scat_dispersion_real
_atom_type_scat_dispersion_imag
_atom_type_scat_source
C C 0.0033 0.0016 'International Tables Vol C Tables 4.2.6.8 and 6.1.1.4'
H H 0.0000 0.0000 'International Tables Vol C Tables 4.2.6.8 and 6.1.1.4'
N N 0.0061 0.0033 'International Tables Vol C Tables 4.2.6.8 and 6.1.1.4'
O O 0.0106 0.0060 'International Tables Vol C Tables 4.2.6.8 and 6.1.1.4'
Cl Cl 0.1484 0.1585 'International Tables Vol C Tables 4.2.6.8 and 6.1.1.4'
Fe Fe 0.3463 0.8444 'International Tables Vol C Tables 4.2.6.8 and 6.1.1.4'

loop_
_geom_angle_atom_site_label_1
_geom_angle_atom_site_label_2
_geom_angle_atom_site_label_3
_geom_angle
_geom_angle_site_symmetry_1
_geom_angle_site_symmetry_3
O1 Fe1 Cl1 108.22(2) . 7_565
O1 Fe1 Cl1 108.22(2) . .
Cl1 Fe1 Cl1 110.577(19) 7_565 .
O1 Fe1 Cl2 105.16(4) . .
Cl1 Fe1 Cl2 112.188(12) 7_565 .
Cl1 Fe1 Cl2 112.188(12) . .
N1 O1 Fe1 134.42(10) . .
O1 N1 C1 115.41(7) . .
O1 N1 C1 115.41(7) . 7_565
C1 N1 C1 126.07(13) . 7_565
N1 C1 C3 108.21(10) . .
N1 C1 C4 108.54(10) . .
C3 C1 C4 110.27(10) . .
N1 C1 C2 107.73(10) . .
C3 C1 C2 109.75(10) . .
C4 C1 C2 112.22(10) . .
C5 C4 C1 113.49(11) . .
C5 C4 H3A 108.9 . .
C1 C4 H3A 108.9 . .
C5 C4 H3B 108.9 . .
C1 C4 H3B 108.9 . .
H3A C4 H3B 107.7 . .
C4 C5 C4 109.04(14) . 7_565
C4 C5 H4A 109.9 . .
C4 C5 H4A 109.9 7_565 .
C4 C5 H4B 109.9 . .
C4 C5 H4B 109.9 7_565 .
H4A C5 H4B 108.3 . .
C1 C2 H5A 109.5 . .
C1 C2 H5B 109.5 . .
H5A C2 H5B 109.5 . .
C1 C2 H5C 109.5 . .
H5A C2 H5C 109.5 . .
H5B C2 H5C 109.5 . .
C1 C3 H6A 109.5 . .
C1 C3 H6B 109.5 . .
H6A C3 H6B 109.5 . .
C1 C3 H6C 109.5 . .
H6A C3 H6C 109.5 . .
H6B C3 H6C 109.5 . .

loop_
_geom_bond_atom_site_label_1
_geom_bond_atom_site_label_2
_geom_bond_distance
_geom_bond_site_symmetry_2
Fe1 O1 1.8996(12) .
Fe1 Cl1 2.1797(3) 7_565
Fe1 Cl1 2.1797(3) .
Fe1 Cl2 2.1819(5) .
O1 N1 1.2975(17) .
N1 C1 1.5072(12) .
N1 C1 1.5072(13) 7_565
C1 C3 1.5244(17) .
C1 C4 1.5292(16) .
C1 C2 1.5354(16) .
C4 C5 1.5195(16) .
C4 H3A 0.9900 .
C4 H3B 0.9900 .
C5 C4 1.5195(16) 7_565
C5 H4A 0.9900 .
C5 H4B 0.9900 .
C2 H5A 0.9800 .
C2 H5B 0.9800 .
C2 H5C 0.9800 .
C3 H6A 0.9800 .
C3 H6B 0.9800 .
C3 H6C 0.9800 .
